data_7207908
loop_
_publ_author_name
'Huang, Qian'
'Cai, Jianfeng'
'Wu, Hui'
'He, Yabing'
'Chen, Banglin'
'Qian, Guodong'

_publ_section_title
;
 A robust microporous metal--organic framework constructed from a flexible
 organic linker for highly selective sorption of methanol over ethanol and
 water
;
_journal_issue 20
_journal_name_full 'Journal of Materials Chemistry'
_journal_page_first 10352
_journal_paper_doi 10.1039/c2jm15604k
_journal_volume 22
_journal_year 2012
_chemical_formula_moiety 'C30 H38 N4 O6 Zn, 2(C H4 O)'
_chemical_formula_sum 'C32 H46 N4 O8 Zn'
_chemical_formula_weight 680.10
_chemical_name_systematic
;
?
;
_space_group_IT_number 96
_symmetry_cell_setting tetragonal
_symmetry_space_group_name_Hall 'P 4nw 2abw'
_symmetry_space_group_name_H-M 'P 43 21 2'
_atom_sites_solution_hydrogens geom
_atom_sites_solution_primary direct
_atom_sites_solution_secondary difmap
_audit_creation_method SHELXL-97
_cell_angle_alpha 90.00
_cell_angle_beta 90.00
_cell_angle_gamma 90.00
_cell_formula_units_Z 4
_cell_length_a 14.3035(3)
_cell_length_b 14.3035(3)
_cell_length_c 15.9627(6)
_cell_measurement_reflns_used 6703
_cell_measurement_temperature 100(2)
_cell_measurement_theta_max 29.5522
_cell_measurement_theta_min 2.9167
_cell_volume 3265.81(16)
_computing_cell_refinement 'CrysAlis PRO (Oxford Diffraction, 2010)'
_computing_data_collection 'CrysAlis PRO'
_computing_data_reduction 'CrysAlis PRO'
_computing_molecular_graphics 'OLEX2 (Dolomanov et al., 2009)'
_computing_publication_material OLEX2
_computing_structure_refinement 'SHELXL-97 (Sheldrick, 2008)'
_computing_structure_solution 'SHELXS-97 (Sheldrick, 2008)'
_diffrn_ambient_temperature 100(2)
_diffrn_detector_area_resol_mean 10.3592
_diffrn_measured_fraction_theta_full 0.998
_diffrn_measured_fraction_theta_max 0.998
_diffrn_measurement_device_type 'Xcalibur, Atlas, Gemini ultra'
_diffrn_measurement_method '\w scans'
_diffrn_radiation_monochromator graphite
_diffrn_radiation_source 'fine-focus sealed tube'
_diffrn_radiation_type MoK\a
_diffrn_radiation_wavelength 0.71073
_diffrn_reflns_av_R_equivalents 0.0543
_diffrn_reflns_av_sigmaI/netI 0.0384
_diffrn_reflns_limit_h_max 17
_diffrn_reflns_limit_h_min -15
_diffrn_reflns_limit_k_max 17
_diffrn_reflns_limit_k_min -16
_diffrn_reflns_limit_l_max 19
_diffrn_reflns_limit_l_min -16
_diffrn_reflns_number 14844
_diffrn_reflns_theta_full 25.34
_diffrn_reflns_theta_max 25.34
_diffrn_reflns_theta_min 2.92
_exptl_absorpt_coefficient_mu 0.808
_exptl_absorpt_correction_T_max 0.8487
_exptl_absorpt_correction_T_min 0.7821
_exptl_absorpt_correction_type multi-scan
_exptl_absorpt_process_details
;
CrysAlis PRO (Oxford Diffraction, 2010)
;
_exptl_crystal_colour colorless
_exptl_crystal_density_diffrn 1.383
_exptl_crystal_density_method 'not measured'
_exptl_crystal_description block
_exptl_crystal_F_000 1440
_exptl_crystal_size_max 0.32
_exptl_crystal_size_mid 0.29
_exptl_crystal_size_min 0.21
_refine_diff_density_max 0.428
_refine_diff_density_min -0.395
_refine_diff_density_rms 0.072
_refine_ls_abs_structure_details 'Flack H D (1983), Acta Cryst. A39, 876-881'
_refine_ls_abs_structure_Flack 0.00(4)
_refine_ls_extinction_method none
_refine_ls_goodness_of_fit_ref 1.194
_refine_ls_hydrogen_treatment constr
_refine_ls_matrix_type full
_refine_ls_number_parameters 226
_refine_ls_number_reflns 2989
_refine_ls_number_restraints 6
_refine_ls_restrained_S_all 1.220
_refine_ls_R_factor_all 0.0648
_refine_ls_R_factor_gt 0.0616
_refine_ls_shift/su_max 0.000
_refine_ls_shift/su_mean 0.000
_refine_ls_structure_factor_coef Fsqd
_refine_ls_weighting_details 'calc w=1/[\s^2^(Fo^2^)+(0.0206P)^2^+8.5617P] where P=(Fo^2^+2Fc^2^)/3'
_refine_ls_weighting_scheme calc
_refine_ls_wR_factor_gt 0.1256
_refine_ls_wR_factor_ref 0.1270
_reflns_number_gt 2831
_reflns_number_total 2989
_reflns_threshold_expression >2sigma(I)
_cod_data_source_file c2jm15604k.txt
_cod_data_source_block DC3PZn
_cod_original_cell_volume 3265.8(2)
_cod_database_code 7207908

loop_
_symmetry_equiv_pos_as_xyz
'x, y, z'
'-y+1/2, x+1/2, z+3/4'
'-x, -y, z+1/2'
'y+1/2, -x+1/2, z+1/4'
'x+1/2, -y+1/2, -z+1/4'
'y, x, -z'
'-x+1/2, y+1/2, -z+3/4'
'-y, -x, -z+1/2'

loop_
_atom_site_label
_atom_site_type_symbol
_atom_site_fract_x
_atom_site_fract_y
_atom_site_fract_z
_atom_site_U_iso_or_equiv
_atom_site_adp_type
_atom_site_occupancy
_atom_site_symmetry_multiplicity
_atom_site_calc_flag
_atom_site_refinement_flags
_atom_site_disorder_assembly
_atom_site_disorder_group
Zn1 Zn -0.00291(4) 0.00291(4) 0.2500 0.0262(2) Uani 1 2 d S . .
O1 O 0.0130(2) 0.3567(2) 0.33552(19) 0.0234(7) Uani 1 1 d . . .
O2 O 0.3148(3) 0.5212(4) 0.5274(2) 0.0552(15) Uani 1 1 d . . .
O3 O 0.4074(2) 0.5217(3) 0.4165(2) 0.0312(9) Uani 1 1 d . . .
O4 O 0.3073(4) 0.1055(4) 0.1059(3) 0.0591(14) Uani 1 1 d . . .
H4 H 0.2831 0.0800 0.1465 0.089 Uiso 1 1 calc R . .
N1 N -0.0011(3) 0.1248(3) 0.1808(2) 0.0223(8) Uani 1 1 d . . .
N2 N 0.0764(3) 0.3687(3) 0.2057(2) 0.0188(9) Uani 1 1 d . . .
H2 H 0.1088 0.4044 0.1735 0.023 Uiso 1 1 calc R . .
C1 C -0.0114(4) 0.1210(3) 0.0972(3) 0.0267(11) Uani 1 1 d . . .
H1 H -0.0305 0.0651 0.0728 0.032 Uiso 1 1 calc R . .
C2 C 0.0054(4) 0.1969(4) 0.0468(3) 0.0326(12) Uani 1 1 d . . .
H2A H -0.0008 0.1916 -0.0110 0.039 Uiso 1 1 calc R . .
C3 C 0.0316(4) 0.2812(4) 0.0820(3) 0.0266(12) Uani 1 1 d . . .
H3 H 0.0418 0.3336 0.0487 0.032 Uiso 1 1 calc R . .
C4 C 0.0426(3) 0.2856(3) 0.1698(3) 0.0185(9) Uani 1 1 d . . .
C5 C 0.0242(3) 0.2061(3) 0.2159(3) 0.0186(10) Uani 1 1 d . . .
H5 H 0.0295 0.2090 0.2739 0.022 Uiso 1 1 calc R . .
C6 C 0.0635(3) 0.3991(3) 0.2862(3) 0.0176(10) Uani 1 1 d . . .
C7 C 0.1189(3) 0.4851(3) 0.3078(3) 0.0211(10) Uani 1 1 d . A .
H7 H 0.1232 0.5242 0.2575 0.025 Uiso 1 1 calc R . .
C8 C 0.0760(4) 0.5439(4) 0.3781(3) 0.0260(11) Uani 1 1 d . . .
H8AB H 0.0619 0.6063 0.3581 0.031 Uiso 0.544(5) 1 calc PR A 1
H8AA H 0.0186 0.5154 0.3979 0.031 Uiso 0.544(5) 1 calc PR A 1
H8BD H 0.0323 0.5893 0.3557 0.031 Uiso 0.456(5) 1 calc PR A 2
H8BC H 0.0437 0.5045 0.4182 0.031 Uiso 0.456(5) 1 calc PR A 2
C9 C 0.1480(7) 0.5480(8) 0.4485(6) 0.0224(17) Uani 0.544(5) 1 d P A 1
H9A H 0.1443 0.4938 0.4849 0.027 Uiso 0.544(5) 1 calc PR A 1
H9B H 0.1420 0.6046 0.4815 0.027 Uiso 0.544(5) 1 calc PR A 1
C10 C 0.2454(4) 0.5479(4) 0.3912(3) 0.0302(12) Uani 1 1 d D . .
C11 C 0.2217(3) 0.4620(3) 0.3381(3) 0.0232(11) Uani 1 1 d D A .
C12 C 0.2333(7) 0.3685(6) 0.3693(7) 0.0254(19) Uani 0.544(5) 1 d PD A 1
H12A H 0.2136 0.3246 0.3274 0.038 Uiso 0.544(5) 1 calc PR A 1
H12B H 0.1961 0.3604 0.4188 0.038 Uiso 0.544(5) 1 calc PR A 1
H12C H 0.2979 0.3579 0.3826 0.038 Uiso 0.544(5) 1 calc PR A 1
C13 C 0.2865(7) 0.4742(8) 0.2570(7) 0.032(2) Uani 0.544(5) 1 d PD A 1
H13C H 0.3510 0.4758 0.2738 0.048 Uiso 0.544(5) 1 calc PR A 1
H13B H 0.2709 0.5316 0.2291 0.048 Uiso 0.544(5) 1 calc PR A 1
H13A H 0.2766 0.4227 0.2196 0.048 Uiso 0.544(5) 1 calc PR A 1
C14 C 0.2626(7) 0.6421(6) 0.3627(6) 0.0281(18) Uani 0.544(5) 1 d PD A 1
H14B H 0.3207 0.6440 0.3326 0.042 Uiso 0.544(5) 1 calc PR A 1
H14C H 0.2660 0.6833 0.4101 0.042 Uiso 0.544(5) 1 calc PR A 1
H14A H 0.2127 0.6615 0.3265 0.042 Uiso 0.544(5) 1 calc PR A 1
C15 C 0.3262(4) 0.5285(4) 0.4510(4) 0.0329(13) Uani 1 1 d . A .
C16 C 0.2824(5) 0.2010(6) 0.1048(5) 0.067(2) Uani 1 1 d . . .
H16B H 0.3186 0.2330 0.0631 0.101 Uiso 1 1 calc R . .
H16C H 0.2944 0.2281 0.1587 0.101 Uiso 1 1 calc R . .
H16A H 0.2171 0.2068 0.0918 0.101 Uiso 1 1 calc R . .
C14A C 0.2861(9) 0.6155(8) 0.3142(7) 0.0281(18) Uani 0.456(5) 1 d PD A 2
H14E H 0.3374 0.5846 0.2871 0.042 Uiso 0.456(5) 1 calc PR A 2
H14F H 0.3071 0.6739 0.3371 0.042 Uiso 0.456(5) 1 calc PR A 2
H14D H 0.2373 0.6268 0.2743 0.042 Uiso 0.456(5) 1 calc PR A 2
C12A C 0.2139(9) 0.3873(8) 0.4155(8) 0.0254(19) Uani 0.456(5) 1 d PD A 2
H12D H 0.1735 0.3368 0.3996 0.038 Uiso 0.456(5) 1 calc PR A 2
H12F H 0.1888 0.4182 0.4639 0.038 Uiso 0.456(5) 1 calc PR A 2
H12E H 0.2749 0.3632 0.4283 0.038 Uiso 0.456(5) 1 calc PR A 2
C13A C 0.2853(8) 0.4164(10) 0.2771(7) 0.032(2) Uani 0.456(5) 1 d PD A 2
H13F H 0.3479 0.4163 0.2990 0.048 Uiso 0.456(5) 1 calc PR A 2
H13E H 0.2840 0.4502 0.2251 0.048 Uiso 0.456(5) 1 calc PR A 2
H13D H 0.2653 0.3532 0.2677 0.048 Uiso 0.456(5) 1 calc PR A 2
C9A C 0.1587(8) 0.5919(9) 0.4184(7) 0.0224(17) Uani 0.456(5) 1 d P A 2
H9AB H 0.1592 0.6575 0.4029 0.027 Uiso 0.456(5) 1 calc PR A 2
H9AA H 0.1535 0.5879 0.4789 0.027 Uiso 0.456(5) 1 calc PR A 2

loop_
_atom_site_aniso_label
_atom_site_aniso_U_11
_atom_site_aniso_U_22
_atom_site_aniso_U_33
_atom_site_aniso_U_23
_atom_site_aniso_U_13
_atom_site_aniso_U_12
Zn1 0.0251(2) 0.0251(2) 0.0285(4) 0.0000(2) 0.0000(2) 0.0008(4)
O1 0.0200(18) 0.0286(18) 0.0216(15) -0.0039(14) 0.0026(15) -0.0019(15)
O2 0.029(2) 0.105(4) 0.032(2) -0.017(2) -0.0089(17) -0.011(3)
O3 0.0210(18) 0.039(2) 0.0338(19) -0.0065(17) -0.0064(15) -0.0014(16)
O4 0.074(4) 0.067(3) 0.037(3) 0.003(2) 0.004(2) 0.008(3)
N1 0.016(2) 0.024(2) 0.027(2) 0.0007(16) 0.0012(19) -0.0019(19)
N2 0.022(2) 0.019(2) 0.0154(18) -0.0002(16) 0.0027(16) -0.0048(17)
C1 0.026(3) 0.026(2) 0.028(2) -0.0062(19) -0.007(2) -0.007(2)
C2 0.039(3) 0.038(3) 0.020(2) 0.001(2) -0.006(3) -0.012(3)
C3 0.027(3) 0.029(3) 0.023(3) 0.003(2) 0.000(2) -0.007(2)
C4 0.011(2) 0.024(2) 0.021(2) 0.0008(19) 0.0016(19) 0.0001(18)
C5 0.011(2) 0.026(2) 0.020(2) 0.0007(19) 0.0018(18) -0.0010(18)
C6 0.016(2) 0.017(2) 0.019(2) 0.0026(19) 0.0010(18) 0.0031(18)
C7 0.025(2) 0.022(3) 0.017(2) -0.0003(19) -0.0017(18) 0.002(2)
C8 0.024(3) 0.025(3) 0.029(3) -0.008(2) -0.001(2) 0.002(2)
C9 0.021(4) 0.032(5) 0.015(5) -0.005(3) 0.007(3) -0.004(4)
C10 0.026(3) 0.024(3) 0.040(3) -0.006(2) -0.012(2) -0.001(2)
C11 0.020(3) 0.023(3) 0.027(3) -0.007(2) 0.001(2) -0.002(2)
C12 0.019(4) 0.015(4) 0.043(6) -0.004(4) -0.011(4) 0.004(3)
C13 0.020(3) 0.044(6) 0.032(4) -0.008(5) 0.010(3) -0.011(4)
C14 0.035(5) 0.017(4) 0.032(5) 0.002(3) -0.002(4) -0.007(3)
C15 0.028(3) 0.026(3) 0.044(3) -0.013(2) -0.005(2) -0.002(2)
C16 0.041(4) 0.071(6) 0.090(6) 0.012(5) 0.003(4) 0.020(4)
C14A 0.035(5) 0.017(4) 0.032(5) 0.002(3) -0.002(4) -0.007(3)
C12A 0.019(4) 0.015(4) 0.043(6) -0.004(4) -0.011(4) 0.004(3)
C13A 0.020(3) 0.044(6) 0.032(4) -0.008(5) 0.010(3) -0.011(4)
C9A 0.021(4) 0.032(5) 0.015(5) -0.005(3) 0.007(3) -0.004(4)

loop_
_atom_type_symbol
_atom_type_description
_atom_type_scat_dispersion_real
_atom_type_scat_dispersion_imag
_atom_type_scat_source
C C 0.0033 0.0016 'International Tables Vol C Tables 4.2.6.8 and 6.1.1.4'
H H 0.0000 0.0000 'International Tables Vol C Tables 4.2.6.8 and 6.1.1.4'
N N 0.0061 0.0033 'International Tables Vol C Tables 4.2.6.8 and 6.1.1.4'
O O 0.0106 0.0060 'International Tables Vol C Tables 4.2.6.8 and 6.1.1.4'
Zn Zn 0.2839 1.4301 'International Tables Vol C Tables 4.2.6.8 and 6.1.1.4'

loop_
_geom_angle_atom_site_label_1
_geom_angle_atom_site_label_2
_geom_angle_atom_site_label_3
_geom_angle
_geom_angle_site_symmetry_1
_geom_angle_site_symmetry_3
O3 Zn1 O3 132.5(2) 2_544 7_545
O3 Zn1 N1 103.32(15) 2_544 .
O3 Zn1 N1 104.07(16) 7_545 .
O3 Zn1 N1 104.07(16) 2_544 8
O3 Zn1 N1 103.32(15) 7_545 8
N1 Zn1 N1 107.9(2) . 8
C15 O3 Zn1 110.7(3) . 4
C16 O4 H4 109.5 . .
C5 N1 C1 118.7(4) . .
C5 N1 Zn1 120.8(3) . .
C1 N1 Zn1 119.7(3) . .
C6 N2 C4 127.2(4) . .
C6 N2 H2 116.4 . .
C4 N2 H2 116.4 . .
N1 C1 C2 122.1(4) . .
N1 C1 H1 119.0 . .
C2 C1 H1 119.0 . .
C1 C2 C3 120.0(4) . .
C1 C2 H2A 120.0 . .
C3 C2 H2A 120.0 . .
C2 C3 C4 118.1(5) . .
C2 C3 H3 120.9 . .
C4 C3 H3 120.9 . .
C5 C4 N2 123.0(4) . .
C5 C4 C3 118.2(4) . .
N2 C4 C3 118.7(4) . .
N1 C5 C4 122.9(4) . .
N1 C5 H5 118.5 . .
C4 C5 H5 118.5 . .
O1 C6 N2 121.6(4) . .
O1 C6 C7 124.6(4) . .
N2 C6 C7 113.8(4) . .
C6 C7 C8 114.0(4) . .
C6 C7 C11 112.8(4) . .
C8 C7 C11 105.2(4) . .
C6 C7 H7 108.2 . .
C8 C7 H7 108.2 . .
C11 C7 H7 108.2 . .
C9A C8 C9 30.7(5) . .
C9A C8 C7 104.4(5) . .
C9 C8 C7 106.9(5) . .
C9A C8 H8AB 83.4 . .
C9 C8 H8AB 110.3 . .
C7 C8 H8AB 110.3 . .
C9A C8 H8AA 135.6 . .
C9 C8 H8AA 110.3 . .
C7 C8 H8AA 110.3 . .
H8AB C8 H8AA 108.6 . .
C9A C8 H8BD 110.9 . .
C9 C8 H8BD 132.9 . .
C7 C8 H8BD 110.9 . .
H8AB C8 H8BD 29.2 . .
H8AA C8 H8BD 81.7 . .
C9A C8 H8BC 110.9 . .
C9 C8 H8BC 81.9 . .
C7 C8 H8BC 110.9 . .
H8AB C8 H8BC 130.7 . .
H8AA C8 H8BC 30.3 . .
H8BD C8 H8BC 108.9 . .
C8 C9 C10 99.2(6) . .
C8 C9 H9A 111.9 . .
C10 C9 H9A 111.9 . .
C8 C9 H9B 111.9 . .
C10 C9 H9B 111.9 . .
H9A C9 H9B 109.6 . .
C14 C10 C9A 80.6(7) . .
C14 C10 C15 103.7(6) . .
C9A C10 C15 122.5(6) . .
C14 C10 C11 127.7(6) . .
C9A C10 C11 108.9(6) . .
C15 C10 C11 111.7(4) . .
C14 C10 C9 108.4(6) . .
C9A C10 C9 28.9(5) . .
C15 C10 C9 106.9(5) . .
C11 C10 C9 96.9(5) . .
C14 C10 C14A 33.6(5) . .
C9A C10 C14A 105.4(7) . .
C15 C10 C14A 107.5(6) . .
C11 C10 C14A 97.7(5) . .
C9 C10 C14A 134.0(7) . .
C12 C11 C13A 75.4(7) . .
C12 C11 C10 121.9(6) . .
C13A C11 C10 125.5(6) . .
C12 C11 C7 114.0(5) . .
C13A C11 C7 117.5(6) . .
C10 C11 C7 101.9(4) . .
C12 C11 C13 108.4(7) . .
C13A C11 C13 33.2(6) . .
C10 C11 C13 103.4(5) . .
C7 C11 C13 105.5(5) . .
C12 C11 C12A 30.5(5) . .
C13A C11 C12A 104.5(8) . .
C10 C11 C12A 96.9(5) . .
C7 C11 C12A 107.7(5) . .
C13 C11 C12A 136.1(7) . .
C11 C12 H12A 109.5 . .
C11 C12 H12B 109.5 . .
C11 C12 H12C 109.5 . .
C11 C13 H13C 109.5 . .
C11 C13 H13B 109.5 . .
C11 C13 H13A 109.5 . .
C10 C14 H14B 109.5 . .
C10 C14 H14C 109.5 . .
C10 C14 H14A 109.5 . .
O2 C15 O3 122.3(5) . .
O2 C15 C10 122.2(5) . .
O3 C15 C10 115.5(5) . .
O4 C16 H16B 109.5 . .
O4 C16 H16C 109.5 . .
H16B C16 H16C 109.5 . .
O4 C16 H16A 109.5 . .
H16B C16 H16A 109.5 . .
H16C C16 H16A 109.5 . .
C10 C14A H14E 109.5 . .
C10 C14A H14F 109.5 . .
H14E C14A H14F 109.5 . .
C10 C14A H14D 109.5 . .
H14E C14A H14D 109.5 . .
H14F C14A H14D 109.5 . .
C11 C12A H12D 109.5 . .
C11 C12A H12F 109.5 . .
H12D C12A H12F 109.5 . .
C11 C12A H12E 109.5 . .
H12D C12A H12E 109.5 . .
H12F C12A H12E 109.5 . .
C11 C13A H13F 109.5 . .
C11 C13A H13E 109.5 . .
H13F C13A H13E 109.5 . .
C11 C13A H13D 109.5 . .
H13F C13A H13D 109.5 . .
H13E C13A H13D 109.5 . .
C10 C9A C8 110.0(8) . .
C10 C9A H9AB 109.7 . .
C8 C9A H9AB 109.7 . .
C10 C9A H9AA 109.7 . .
C8 C9A H9AA 109.7 . .
H9AB C9A H9AA 108.2 . .

loop_
_geom_bond_atom_site_label_1
_geom_bond_atom_site_label_2
_geom_bond_distance
_geom_bond_site_symmetry_2
Zn1 O3 1.927(3) 2_544
Zn1 O3 1.927(3) 7_545
Zn1 N1 2.064(4) .
Zn1 N1 2.064(4) 8
O1 C6 1.228(5) .
O2 C15 1.235(7) .
O3 C15 1.289(7) .
O3 Zn1 1.927(3) 4
O4 C16 1.411(9) .
O4 H4 0.8200 .
N1 C5 1.340(6) .
N1 C1 1.343(6) .
N2 C6 1.369(6) .
N2 C4 1.406(6) .
N2 H2 0.8600 .
C1 C2 1.373(7) .
C1 H1 0.9300 .
C2 C3 1.382(7) .
C2 H2A 0.9300 .
C3 C4 1.412(7) .
C3 H3 0.9300 .
C4 C5 1.380(6) .
C5 H5 0.9300 .
C6 C7 1.504(7) .
C7 C8 1.531(6) .
C7 C11 1.583(6) .
C7 H7 0.9800 .
C8 C9A 1.511(12) .
C8 C9 1.525(10) .
C8 H8AB 0.9700 .
C8 H8AA 0.9700 .
C8 H8BD 0.9700 .
C8 H8BC 0.9700 .
C9 C10 1.665(11) .
C9 H9A 0.9700 .
C9 H9B 0.9700 .
C10 C14 1.444(9) .
C10 C9A 1.456(12) .
C10 C15 1.525(7) .
C10 C11 1.531(7) .
C10 C14A 1.669(11) .
C11 C12 1.437(10) .
C11 C13A 1.484(11) .
C11 C13 1.601(10) .
C11 C12A 1.637(11) .
C12 H12A 0.9600 .
C12 H12B 0.9600 .
C12 H12C 0.9600 .
C13 H13C 0.9600 .
C13 H13B 0.9600 .
C13 H13A 0.9600 .
C14 H14B 0.9600 .
C14 H14C 0.9600 .
C14 H14A 0.9600 .
C16 H16B 0.9600 .
C16 H16C 0.9600 .
C16 H16A 0.9600 .
C14A H14E 0.9600 .
C14A H14F 0.9600 .
C14A H14D 0.9600 .
C12A H12D 0.9600 .
C12A H12F 0.9600 .
C12A H12E 0.9600 .
C13A H13F 0.9600 .
C13A H13E 0.9600 .
C13A H13D 0.9600 .
C9A H9AB 0.9700 .
C9A H9AA 0.9700 .

loop_
_geom_torsion_atom_site_label_1
_geom_torsion_atom_site_label_2
_geom_torsion_atom_site_label_3
_geom_torsion_atom_site_label_4
_geom_torsion
_geom_torsion_site_symmetry_1
O3 Zn1 N1 C5 -170.2(4) 2_544
O3 Zn1 N1 C5 -29.4(4) 7_545
N1 Zn1 N1 C5 79.9(4) 8
O3 Zn1 N1 C1 -0.4(4) 2_544
O3 Zn1 N1 C1 140.4(4) 7_545
N1 Zn1 N1 C1 -110.2(4) 8
C5 N1 C1 C2 1.7(8) .
Zn1 N1 C1 C2 -168.4(4) .
N1 C1 C2 C3 -1.6(9) .
C1 C2 C3 C4 1.6(8) .
C6 N2 C4 C5 -27.1(7) .
C6 N2 C4 C3 156.5(5) .
C2 C3 C4 C5 -1.6(7) .
C2 C3 C4 N2 175.0(5) .
C1 N1 C5 C4 -1.8(7) .
Zn1 N1 C5 C4 168.1(3) .
N2 C4 C5 N1 -174.6(4) .
C3 C4 C5 N1 1.8(7) .
C4 N2 C6 O1 -5.1(7) .
C4 N2 C6 C7 172.8(4) .
O1 C6 C7 C8 -27.9(7) .
N2 C6 C7 C8 154.2(4) .
O1 C6 C7 C11 92.0(5) .
N2 C6 C7 C11 -85.8(5) .
C6 C7 C8 C9A 151.9(6) .
C11 C7 C8 C9A 27.7(7) .
C6 C7 C8 C9 120.1(6) .
C11 C7 C8 C9 -4.1(6) .
C9A C8 C9 C10 -56.0(10) .
C7 C8 C9 C10 33.8(7) .
C8 C9 C10 C14 81.9(7) .
C8 C9 C10 C9A 65.5(12) .
C8 C9 C10 C15 -166.8(5) .
C8 C9 C10 C11 -51.6(6) .
C8 C9 C10 C14A 56.1(10) .
C14 C10 C11 C12 161.0(9) .
C9A C10 C11 C12 -106.3(8) .
C15 C10 C11 C12 32.1(8) .
C9 C10 C11 C12 -79.3(8) .
C14A C10 C11 C12 144.4(8) .
C14 C10 C11 C13A 66.5(11) .
C9A C10 C11 C13A 159.1(9) .
C15 C10 C11 C13A -62.5(9) .
C9 C10 C11 C13A -173.9(8) .
C14A C10 C11 C13A 49.8(10) .
C14 C10 C11 C7 -70.5(8) .
C9A C10 C11 C7 22.2(7) .
C15 C10 C11 C7 160.6(4) .
C9 C10 C11 C7 49.2(5) .
C14A C10 C11 C7 -87.1(6) .
C14 C10 C11 C13 38.9(9) .
C9A C10 C11 C13 131.6(7) .
C15 C10 C11 C13 -90.0(6) .
C9 C10 C11 C13 158.6(6) .
C14A C10 C11 C13 22.3(7) .
C14 C10 C11 C12A 179.8(8) .
C9A C10 C11 C12A -87.6(8) .
C15 C10 C11 C12A 50.8(6) .
C9 C10 C11 C12A -60.6(6) .
C14A C10 C11 C12A 163.1(7) .
C6 C7 C11 C12 -22.0(7) .
C8 C7 C11 C12 102.8(6) .
C6 C7 C11 C13A 63.4(8) .
C8 C7 C11 C13A -171.7(7) .
C6 C7 C11 C10 -155.4(4) .
C8 C7 C11 C10 -30.5(5) .
C6 C7 C11 C13 96.8(6) .
C8 C7 C11 C13 -138.3(5) .
C6 C7 C11 C12A -54.1(6) .
C8 C7 C11 C12A 70.8(6) .
Zn1 O3 C15 O2 -1.6(7) 4
Zn1 O3 C15 C10 177.4(3) 4
C14 C10 C15 O2 110.5(7) .
C9A C10 C15 O2 23.1(10) .
C11 C10 C15 O2 -108.8(6) .
C9 C10 C15 O2 -3.9(8) .
C14A C10 C15 O2 145.2(7) .
C14 C10 C15 O3 -68.6(7) .
C9A C10 C15 O3 -156.0(7) .
C11 C10 C15 O3 72.1(6) .
C9 C10 C15 O3 177.0(5) .
C14A C10 C15 O3 -33.9(7) .
C14 C10 C9A C8 121.2(9) .
C15 C10 C9A C8 -138.5(7) .
C11 C10 C9A C8 -5.6(10) .
C9 C10 C9A C8 -74.6(13) .
C14A C10 C9A C8 98.4(9) .
C9 C8 C9A C10 84.7(14) .
C7 C8 C9A C10 -14.3(9) .
